data_4106649
loop_
_publ_author_name
'Risong Na'
'Chengfeng Jing'
'Qihai Xu'
'Hui Jiang'
'Xi Wu'
'Jiayan Shi'
'Jiangchun Zhong'
'Min Wang'
'Diego Benitez'
'Ekaterina Tkatchouk'
'William A. Goddard'
'Hongchao Guo'
'Ohyun Kwon'

_publ_section_title
;
 Phosphine-Catalyzed Annulations of Azomethine Imines: Allene-Dependent [3
 + 2], [3 + 3], [4 + 3], and [3 + 2 + 3] Pathways
;
_journal_name_full 'Journal of the American Chemical Society'
_journal_page_first 13337
_journal_page_last 13348
_journal_paper_doi 10.1021/ja200231v
_journal_volume 133
_journal_year 2011
_chemical_formula_moiety 'C16 H17 N3 O5'
_chemical_formula_sum 'C16 H17 N3 O5'
_chemical_formula_weight 331.33
_chemical_name_systematic
; 
 ? 
;
_space_group_IT_number 2
_symmetry_cell_setting triclinic
_symmetry_space_group_name_Hall '-P 1'
_symmetry_space_group_name_H-M 'P -1'
_atom_sites_solution_hydrogens geom
_atom_sites_solution_primary direct
_atom_sites_solution_secondary difmap
_audit_creation_method SHELXL-97
_cell_angle_alpha 77.337(1)
_cell_angle_beta 84.962(1)
_cell_angle_gamma 81.670(2)
_cell_formula_units_Z 4
_cell_length_a 7.5943(7)
_cell_length_b 14.3844(14)
_cell_length_c 14.7836(14)
_cell_measurement_reflns_used 9999
_cell_measurement_temperature 100(2)
_cell_measurement_theta_max 30.56
_cell_measurement_theta_min 3.73
_cell_volume 1556.4(3)
_computing_cell_refinement 'Bruker SAINT'
_computing_data_collection 'Bruker APEX2'
_computing_data_reduction 'Bruker SAINT'
_computing_molecular_graphics 'Bruker SHELXTL'
_computing_publication_material 'Bruker SHELXTL'
_computing_structure_refinement 'SHELXL-97 (Sheldrick, 2008)'
_computing_structure_solution 'SHELXS-97 (Sheldrick, 2008)'
_diffrn_ambient_temperature 100(2)
_diffrn_measured_fraction_theta_full 0.983
_diffrn_measured_fraction_theta_max 0.910
_diffrn_measurement_device_type 'Bruker APEX-II CCD'
_diffrn_measurement_method '\f and \w scans'
_diffrn_radiation_monochromator graphite
_diffrn_radiation_source 'fine-focus sealed tube'
_diffrn_radiation_type MoK\a
_diffrn_radiation_wavelength 0.71073
_diffrn_reflns_av_R_equivalents 0.0178
_diffrn_reflns_av_sigmaI/netI 0.0220
_diffrn_reflns_limit_h_max 10
_diffrn_reflns_limit_h_min -10
_diffrn_reflns_limit_k_max 20
_diffrn_reflns_limit_k_min -20
_diffrn_reflns_limit_l_max 21
_diffrn_reflns_limit_l_min -20
_diffrn_reflns_number 21996
_diffrn_reflns_theta_full 27.50
_diffrn_reflns_theta_max 30.83
_diffrn_reflns_theta_min 3.70
_exptl_absorpt_coefficient_mu 0.107
_exptl_absorpt_correction_T_max 0.9810
_exptl_absorpt_correction_T_min 0.9683
_exptl_absorpt_correction_type multi-scan
_exptl_absorpt_process_details 'sadabs (Bruker)'
_exptl_crystal_colour colorless
_exptl_crystal_density_diffrn 1.414
_exptl_crystal_description block
_exptl_crystal_F_000 696
_exptl_crystal_size_max 0.25
_exptl_crystal_size_mid 0.20
_exptl_crystal_size_min 0.18
_refine_diff_density_max 0.409
_refine_diff_density_min -0.200
_refine_diff_density_rms 0.045
_refine_ls_extinction_method none
_refine_ls_goodness_of_fit_ref 1.046
_refine_ls_hydrogen_treatment constr
_refine_ls_matrix_type full
_refine_ls_number_parameters 447
_refine_ls_number_reflns 8862
_refine_ls_number_restraints 2
_refine_ls_restrained_S_all 1.047
_refine_ls_R_factor_all 0.0482
_refine_ls_R_factor_gt 0.0402
_refine_ls_shift/su_max 0.001
_refine_ls_shift/su_mean 0.000
_refine_ls_structure_factor_coef Fsqd
_refine_ls_weighting_details 'calc w=1/[\s^2^(Fo^2^)+(0.0572P)^2^+0.4154P] where P=(Fo^2^+2Fc^2^)/3'
_refine_ls_weighting_scheme calc
_refine_ls_wR_factor_gt 0.1060
_refine_ls_wR_factor_ref 0.1112
_reflns_number_gt 7500
_reflns_number_total 8862
_reflns_threshold_expression >2sigma(I)
_cod_data_source_file ja200231v_si_003.cif
_cod_data_source_block kw410s
_cod_original_sg_symbol_H-M ' P -1'
_cod_database_code 4106649

loop_
_symmetry_equiv_pos_as_xyz
'x, y, z'
'-x, -y, -z'

loop_
_atom_site_label
_atom_site_type_symbol
_atom_site_fract_x
_atom_site_fract_y
_atom_site_fract_z
_atom_site_U_iso_or_equiv
_atom_site_adp_type
_atom_site_occupancy
_atom_site_symmetry_multiplicity
_atom_site_calc_flag
_atom_site_refinement_flags
_atom_site_disorder_assembly
_atom_site_disorder_group
O1 O 1.21561(14) -0.03562(6) 0.80455(7) 0.0391(2) Uani 1 1 d . . .
O2 O 1.11786(19) 0.04044(8) 0.67340(7) 0.0566(3) Uani 1 1 d . . .
O3 O 0.93679(12) 0.63671(6) 0.80046(6) 0.02744(18) Uani 1 1 d . . .
O4 O 0.80898(11) 0.75047(5) 0.87827(6) 0.02629(17) Uani 1 1 d . . .
O5 O 0.61018(12) 0.51137(6) 1.13953(6) 0.02696(17) Uani 1 1 d . . .
N1 N 1.13311(14) 0.03361(7) 0.75609(7) 0.0267(2) Uani 1 1 d . . .
N2 N 0.79994(12) 0.33341(6) 1.01783(6) 0.01835(17) Uani 1 1 d . . .
N3 N 0.75293(12) 0.43112(6) 1.03039(6) 0.01883(17) Uani 1 1 d . . .
C1 C 1.04771(14) 0.11330(7) 0.79853(7) 0.01912(19) Uani 1 1 d . . .
C2 C 0.95042(14) 0.19103(7) 0.74333(7) 0.01980(19) Uani 1 1 d . . .
H2A H 0.9401 0.1930 0.6793 0.024 Uiso 1 1 calc R . .
C3 C 0.86904(14) 0.26546(7) 0.78386(7) 0.01818(19) Uani 1 1 d . . .
H3 H 0.8016 0.3192 0.7473 0.022 Uiso 1 1 calc R . .
C4 C 0.88483(13) 0.26264(7) 0.87793(7) 0.01675(18) Uani 1 1 d . . .
C5 C 0.98393(14) 0.18364(7) 0.93143(7) 0.01938(19) Uani 1 1 d . . .
H5 H 0.9953 0.1816 0.9953 0.023 Uiso 1 1 calc R . .
C6 C 1.06628(14) 0.10776(7) 0.89206(7) 0.0201(2) Uani 1 1 d . . .
H6 H 1.1334 0.0537 0.9283 0.024 Uiso 1 1 calc R . .
C7 C 0.78989(14) 0.34637(7) 0.91655(7) 0.01754(18) Uani 1 1 d . . .
H7 H 0.6618 0.3566 0.9015 0.021 Uiso 1 1 calc R . .
C8 C 0.87022(14) 0.44117(7) 0.87999(7) 0.01914(19) Uani 1 1 d . . .
H8A H 1.0021 0.4296 0.8746 0.023 Uiso 1 1 calc R . .
H8B H 0.8257 0.4746 0.8188 0.023 Uiso 1 1 calc R . .
C9 C 0.80499(13) 0.49760(7) 0.95378(7) 0.01817(19) Uani 1 1 d . . .
C10 C 0.65802(14) 0.43704(8) 1.11271(7) 0.0207(2) Uani 1 1 d . . .
C11 C 0.62970(15) 0.33489(8) 1.15854(7) 0.0228(2) Uani 1 1 d . . .
H11A H 0.5070 0.3320 1.1868 0.027 Uiso 1 1 calc R . .
H11B H 0.7157 0.3071 1.2070 0.027 Uiso 1 1 calc R . .
C12 C 0.66183(15) 0.28263(8) 1.07800(7) 0.0220(2) Uani 1 1 d . . .
H12A H 0.7055 0.2137 1.0999 0.026 Uiso 1 1 calc R . .
H12B H 0.5517 0.2885 1.0449 0.026 Uiso 1 1 calc R . .
C13 C 0.79430(14) 0.59249(7) 0.95130(7) 0.02024(19) Uani 1 1 d . . .
H13 H 0.7460 0.6168 1.0042 0.024 Uiso 1 1 calc R . .
C14 C 0.85561(15) 0.65836(7) 0.86868(7) 0.0214(2) Uani 1 1 d . . .
C15 C 0.8643(2) 0.82393(8) 0.80180(10) 0.0369(3) Uani 1 1 d . . .
H15A H 0.9710 0.7972 0.7678 0.044 Uiso 1 1 calc R . .
H15B H 0.8962 0.8779 0.8259 0.044 Uiso 1 1 calc R . .
C16 C 0.7155(3) 0.85975(10) 0.73698(11) 0.0534(5) Uani 1 1 d . . .
H16A H 0.6887 0.8068 0.7107 0.080 Uiso 1 1 calc R . .
H16B H 0.7519 0.9113 0.6867 0.080 Uiso 1 1 calc R . .
H16C H 0.6091 0.8844 0.7713 0.080 Uiso 1 1 calc R . .
O6 O 0.61044(12) 0.07835(6) 1.00043(5) 0.02763(18) Uani 1 1 d . . .
O7 O 0.71468(12) -0.00219(6) 0.89533(6) 0.03050(19) Uani 1 1 d . . .
O8 O 0.37035(13) 0.66368(6) 0.63173(6) 0.0317(2) Uani 1 1 d . . .
O10 O 0.15972(12) 0.52095(6) 0.35409(5) 0.02817(18) Uani 1 1 d . . .
N4 N 0.62296(12) 0.06629(6) 0.92009(6) 0.02163(18) Uani 1 1 d . . .
N5 N 0.30908(12) 0.34900(6) 0.54931(6) 0.01901(17) Uani 1 1 d . . .
N6 N 0.26858(12) 0.44549(6) 0.49515(6) 0.01985(17) Uani 1 1 d . . .
C17 C 0.52570(13) 0.13911(7) 0.84979(7) 0.01812(19) Uani 1 1 d . . .
C18 C 0.54628(14) 0.12945(7) 0.75822(7) 0.0204(2) Uani 1 1 d . . .
H18 H 0.6148 0.0743 0.7416 0.024 Uiso 1 1 calc R . .
C19 C 0.46428(14) 0.20235(7) 0.69105(7) 0.0204(2) Uani 1 1 d . . .
H19 H 0.4774 0.1973 0.6278 0.024 Uiso 1 1 calc R . .
C20 C 0.36303(13) 0.28280(7) 0.71583(7) 0.01717(18) Uani 1 1 d . . .
C21 C 0.34284(14) 0.28910(7) 0.80915(7) 0.01885(19) Uani 1 1 d . . .
H21 H 0.2725 0.3433 0.8265 0.023 Uiso 1 1 calc R . .
C22 C 0.42421(14) 0.21712(7) 0.87694(7) 0.01922(19) Uani 1 1 d . . .
H22 H 0.4104 0.2214 0.9404 0.023 Uiso 1 1 calc R . .
C23 C 0.27162(14) 0.36358(7) 0.64542(7) 0.01814(19) Uani 1 1 d . . .
H23 H 0.1400 0.3691 0.6604 0.022 Uiso 1 1 calc R . .
C24 C 0.33569(15) 0.46210(7) 0.63986(7) 0.0207(2) Uani 1 1 d . . .
H24A H 0.2696 0.4957 0.6867 0.025 Uiso 1 1 calc R . .
H24B H 0.4650 0.4548 0.6490 0.025 Uiso 1 1 calc R . .
C25 C 0.29432(14) 0.51490(7) 0.54250(7) 0.01909(19) Uani 1 1 d . . .
C26 C 0.19868(15) 0.44798(8) 0.41212(7) 0.0221(2) Uani 1 1 d . . .
C27 C 0.18406(16) 0.34461(8) 0.41061(8) 0.0251(2) Uani 1 1 d . . .
H27A H 0.2860 0.3168 0.3743 0.030 Uiso 1 1 calc R . .
H27B H 0.0716 0.3390 0.3843 0.030 Uiso 1 1 calc R . .
C28 C 0.18683(16) 0.29587(8) 0.51353(7) 0.0238(2) Uani 1 1 d . . .
H28A H 0.0664 0.3028 0.5448 0.029 Uiso 1 1 calc R . .
H28B H 0.2332 0.2268 0.5218 0.029 Uiso 1 1 calc R . .
C29 C 0.28036(15) 0.60936(7) 0.50355(7) 0.0211(2) Uani 1 1 d . . .
H29 H 0.2521 0.6304 0.4404 0.025 Uiso 1 1 calc R . .
C30 C 0.30786(16) 0.67991(7) 0.55654(7) 0.0236(2) Uani 1 1 d . A .
O9 O 0.25284(14) 0.77008(6) 0.50931(6) 0.0321(2) Uani 1 1 d . . .
C31 C 0.2818(4) 0.84617(17) 0.55631(18) 0.0384(6) Uani 0.804(4) 1 d PD A 1
H31A H 0.4043 0.8349 0.5780 0.046 Uiso 0.804(4) 1 calc PR A 1
H31B H 0.1961 0.8477 0.6106 0.046 Uiso 0.804(4) 1 calc PR A 1
C32 C 0.2541(3) 0.93917(11) 0.48599(12) 0.0421(5) Uani 0.804(4) 1 d PD A 1
H32A H 0.2693 0.9925 0.5147 0.063 Uiso 0.804(4) 1 calc PR A 1
H32B H 0.1335 0.9485 0.4640 0.063 Uiso 0.804(4) 1 calc PR A 1
H32C H 0.3416 0.9371 0.4334 0.063 Uiso 0.804(4) 1 calc PR A 1
C31A C 0.2143(15) 0.8499(9) 0.5542(9) 0.0384(6) Uani 0.196(4) 1 d PD A 2
H31C H 0.1939 0.8279 0.6221 0.046 Uiso 0.196(4) 1 calc PR A 2
H31D H 0.1080 0.8931 0.5294 0.046 Uiso 0.196(4) 1 calc PR A 2
C32A C 0.3790(12) 0.8993(5) 0.5314(6) 0.046(2) Uani 0.196(4) 1 d PD A 2
H32D H 0.3690 0.9524 0.5640 0.069 Uiso 0.196(4) 1 calc PR A 2
H32E H 0.3916 0.9243 0.4643 0.069 Uiso 0.196(4) 1 calc PR A 2
H32F H 0.4838 0.8532 0.5512 0.069 Uiso 0.196(4) 1 calc PR A 2

loop_
_atom_site_aniso_label
_atom_site_aniso_U_11
_atom_site_aniso_U_22
_atom_site_aniso_U_33
_atom_site_aniso_U_23
_atom_site_aniso_U_13
_atom_site_aniso_U_12
O1 0.0509(6) 0.0228(4) 0.0412(5) -0.0109(4) -0.0068(4) 0.0116(4)
O2 0.0883(9) 0.0479(6) 0.0323(5) -0.0252(5) -0.0132(5) 0.0269(6)
O3 0.0370(5) 0.0221(4) 0.0233(4) -0.0060(3) 0.0000(3) -0.0032(3)
O4 0.0324(4) 0.0163(3) 0.0296(4) -0.0053(3) -0.0028(3) 0.0002(3)
O5 0.0329(4) 0.0258(4) 0.0236(4) -0.0122(3) 0.0003(3) 0.0011(3)
N1 0.0311(5) 0.0219(4) 0.0286(5) -0.0113(4) -0.0005(4) 0.0002(4)
N2 0.0235(4) 0.0153(4) 0.0161(4) -0.0053(3) -0.0006(3) 0.0007(3)
N3 0.0231(4) 0.0160(4) 0.0173(4) -0.0058(3) -0.0012(3) 0.0012(3)
C1 0.0205(5) 0.0162(4) 0.0214(5) -0.0069(4) 0.0015(4) -0.0020(3)
C2 0.0233(5) 0.0203(4) 0.0162(4) -0.0050(4) 0.0006(4) -0.0034(4)
C3 0.0204(5) 0.0173(4) 0.0161(4) -0.0022(3) -0.0014(3) -0.0019(3)
C4 0.0177(4) 0.0161(4) 0.0168(4) -0.0041(3) -0.0005(3) -0.0026(3)
C5 0.0222(5) 0.0191(4) 0.0168(4) -0.0039(4) -0.0025(4) -0.0013(4)
C6 0.0212(5) 0.0170(4) 0.0213(5) -0.0024(4) -0.0029(4) -0.0008(3)
C7 0.0200(5) 0.0171(4) 0.0154(4) -0.0046(3) -0.0025(3) 0.0006(3)
C8 0.0236(5) 0.0173(4) 0.0167(4) -0.0050(3) -0.0012(4) -0.0006(3)
C9 0.0183(5) 0.0191(4) 0.0170(4) -0.0045(4) -0.0042(3) 0.0008(3)
C10 0.0213(5) 0.0239(5) 0.0175(4) -0.0073(4) -0.0026(4) 0.0002(4)
C11 0.0264(5) 0.0247(5) 0.0172(4) -0.0059(4) 0.0012(4) -0.0023(4)
C12 0.0266(5) 0.0211(5) 0.0184(4) -0.0052(4) 0.0015(4) -0.0035(4)
C13 0.0224(5) 0.0188(4) 0.0197(4) -0.0062(4) -0.0038(4) 0.0016(3)
C14 0.0243(5) 0.0177(4) 0.0229(5) -0.0052(4) -0.0072(4) 0.0001(4)
C15 0.0505(8) 0.0175(5) 0.0397(7) -0.0025(5) 0.0056(6) -0.0043(5)
C16 0.0978(14) 0.0223(6) 0.0381(7) -0.0012(5) -0.0209(8) 0.0014(7)
O6 0.0370(5) 0.0259(4) 0.0197(3) -0.0007(3) -0.0090(3) -0.0047(3)
O7 0.0322(4) 0.0246(4) 0.0300(4) -0.0018(3) -0.0044(3) 0.0074(3)
O8 0.0516(6) 0.0244(4) 0.0192(4) -0.0039(3) -0.0024(4) -0.0058(4)
O10 0.0393(5) 0.0239(4) 0.0192(3) 0.0001(3) -0.0083(3) -0.0003(3)
N4 0.0226(4) 0.0194(4) 0.0215(4) 0.0003(3) -0.0049(3) -0.0029(3)
N5 0.0257(4) 0.0148(4) 0.0154(4) -0.0005(3) -0.0040(3) -0.0015(3)
N6 0.0266(5) 0.0154(4) 0.0162(4) -0.0006(3) -0.0044(3) -0.0003(3)
C17 0.0187(5) 0.0162(4) 0.0184(4) 0.0002(3) -0.0035(4) -0.0029(3)
C18 0.0219(5) 0.0178(4) 0.0205(4) -0.0038(4) -0.0014(4) 0.0004(3)
C19 0.0242(5) 0.0202(4) 0.0157(4) -0.0035(4) -0.0010(4) -0.0001(4)
C20 0.0178(4) 0.0163(4) 0.0166(4) -0.0015(3) -0.0011(3) -0.0025(3)
C21 0.0214(5) 0.0169(4) 0.0183(4) -0.0044(4) -0.0006(4) -0.0016(3)
C22 0.0224(5) 0.0197(4) 0.0161(4) -0.0037(4) -0.0018(4) -0.0039(4)
C23 0.0206(5) 0.0168(4) 0.0157(4) -0.0017(3) -0.0011(3) -0.0003(3)
C24 0.0296(5) 0.0166(4) 0.0149(4) -0.0018(3) -0.0019(4) -0.0018(4)
C25 0.0213(5) 0.0190(4) 0.0161(4) -0.0035(3) -0.0003(4) -0.0003(3)
C26 0.0258(5) 0.0226(5) 0.0169(4) -0.0030(4) -0.0030(4) -0.0008(4)
C27 0.0327(6) 0.0226(5) 0.0206(5) -0.0042(4) -0.0078(4) -0.0023(4)
C28 0.0301(6) 0.0202(5) 0.0217(5) -0.0027(4) -0.0077(4) -0.0044(4)
C29 0.0258(5) 0.0188(5) 0.0171(4) -0.0023(4) -0.0005(4) -0.0004(4)
C30 0.0320(6) 0.0180(5) 0.0186(4) -0.0021(4) 0.0041(4) -0.0021(4)
O9 0.0548(6) 0.0161(4) 0.0234(4) -0.0036(3) -0.0003(4) 0.0007(3)
C31 0.0704(18) 0.0188(6) 0.0262(6) -0.0076(5) -0.0003(13) -0.0035(12)
C32 0.0751(14) 0.0184(7) 0.0302(8) -0.0063(6) 0.0021(8) 0.0019(7)
C31A 0.0704(18) 0.0188(6) 0.0262(6) -0.0076(5) -0.0003(13) -0.0035(12)
C32A 0.058(5) 0.032(4) 0.052(5) -0.025(3) 0.015(4) -0.009(3)

loop_
_atom_type_symbol
_atom_type_description
_atom_type_scat_dispersion_real
_atom_type_scat_dispersion_imag
_atom_type_scat_source
C C 0.0033 0.0016 'International Tables Vol C Tables 4.2.6.8 and 6.1.1.4'
H H 0.0000 0.0000 'International Tables Vol C Tables 4.2.6.8 and 6.1.1.4'
N N 0.0061 0.0033 'International Tables Vol C Tables 4.2.6.8 and 6.1.1.4'
O O 0.0106 0.0060 'International Tables Vol C Tables 4.2.6.8 and 6.1.1.4'

loop_
_geom_angle_atom_site_label_1
_geom_angle_atom_site_label_2
_geom_angle_atom_site_label_3
_geom_angle
C14 O4 C15 116.08(9)
O1 N1 O2 123.19(10)
O1 N1 C1 118.89(10)
O2 N1 C1 117.92(10)
N3 N2 C7 101.40(7)
N3 N2 C12 102.47(8)
C7 N2 C12 117.21(8)
C10 N3 C9 134.52(9)
C10 N3 N2 113.14(8)
C9 N3 N2 112.19(8)
C6 C1 C2 122.60(9)
C6 C1 N1 118.82(9)
C2 C1 N1 118.58(9)
C3 C2 C1 118.32(9)
C3 C2 H2A 120.8
C1 C2 H2A 120.8
C2 C3 C4 120.81(9)
C2 C3 H3 119.6
C4 C3 H3 119.6
C5 C4 C3 119.47(9)
C5 C4 C7 123.31(9)
C3 C4 C7 117.22(8)
C6 C5 C4 120.62(9)
C6 C5 H5 119.7
C4 C5 H5 119.7
C1 C6 C5 118.18(9)
C1 C6 H6 120.9
C5 C6 H6 120.9
N2 C7 C4 113.56(8)
N2 C7 C8 101.96(8)
C4 C7 C8 114.10(8)
N2 C7 H7 109.0
C4 C7 H7 109.0
C8 C7 H7 109.0
C9 C8 C7 102.43(8)
C9 C8 H8A 111.3
C7 C8 H8A 111.3
C9 C8 H8B 111.3
C7 C8 H8B 111.3
H8A C8 H8B 109.2
C13 C9 N3 124.00(10)
C13 C9 C8 130.31(9)
N3 C9 C8 105.69(8)
O5 C10 N3 124.61(10)
O5 C10 C11 129.74(10)
N3 C10 C11 105.65(9)
C10 C11 C12 103.14(8)
C10 C11 H11A 111.1
C12 C11 H11A 111.1
C10 C11 H11B 111.1
C12 C11 H11B 111.1
H11A C11 H11B 109.1
N2 C12 C11 102.89(8)
N2 C12 H12A 111.2
C11 C12 H12A 111.2
N2 C12 H12B 111.2
C11 C12 H12B 111.2
H12A C12 H12B 109.1
C9 C13 C14 121.10(10)
C9 C13 H13 119.5
C14 C13 H13 119.5
O3 C14 O4 123.36(10)
O3 C14 C13 126.62(10)
O4 C14 C13 110.02(9)
O4 C15 C16 109.82(12)
O4 C15 H15A 109.7
C16 C15 H15A 109.7
O4 C15 H15B 109.7
C16 C15 H15B 109.7
H15A C15 H15B 108.2
C15 C16 H16A 109.5
C15 C16 H16B 109.5
H16A C16 H16B 109.5
C15 C16 H16C 109.5
H16A C16 H16C 109.5
H16B C16 H16C 109.5
O7 N4 O6 123.61(9)
O7 N4 C17 118.31(9)
O6 N4 C17 118.07(9)
N6 N5 C23 102.10(7)
N6 N5 C28 102.16(8)
C23 N5 C28 117.44(8)
C26 N6 C25 134.13(9)
C26 N6 N5 113.09(8)
C25 N6 N5 112.48(8)
C22 C17 C18 122.51(9)
C22 C17 N4 118.62(9)
C18 C17 N4 118.80(9)
C17 C18 C19 118.43(9)
C17 C18 H18 120.8
C19 C18 H18 120.8
C18 C19 C20 120.58(9)
C18 C19 H19 119.7
C20 C19 H19 119.7
C19 C20 C21 119.28(9)
C19 C20 C23 122.43(9)
C21 C20 C23 118.28(9)
C22 C21 C20 120.83(9)
C22 C21 H21 119.6
C20 C21 H21 119.6
C17 C22 C21 118.36(9)
C17 C22 H22 120.8
C21 C22 H22 120.8
N5 C23 C20 112.48(8)
N5 C23 C24 102.59(8)
C20 C23 C24 114.01(8)
N5 C23 H23 109.2
C20 C23 H23 109.2
C24 C23 H23 109.2
C25 C24 C23 102.64(8)
C25 C24 H24A 111.2
C23 C24 H24A 111.2
C25 C24 H24B 111.2
C23 C24 H24B 111.2
H24A C24 H24B 109.2
C29 C25 N6 123.27(9)
C29 C25 C24 130.67(10)
N6 C25 C24 106.05(8)
O10 C26 N6 124.58(10)
O10 C26 C27 129.76(10)
N6 C26 C27 105.66(8)
C26 C27 C28 102.62(9)
C26 C27 H27A 111.2
C28 C27 H27A 111.2
C26 C27 H27B 111.2
C28 C27 H27B 111.2
H27A C27 H27B 109.2
N5 C28 C27 102.62(8)
N5 C28 H28A 111.2
C27 C28 H28A 111.2
N5 C28 H28B 111.2
C27 C28 H28B 111.2
H28A C28 H28B 109.2
C25 C29 C30 121.24(9)
C25 C29 H29 119.4
C30 C29 H29 119.4
O8 C30 O9 122.93(10)
O8 C30 C29 126.79(10)
O9 C30 C29 110.28(9)
C30 O9 C31A 122.1(5)
C30 O9 C31 113.93(12)
O9 C31 C32 106.47(18)
O9 C31 H31A 110.4
C32 C31 H31A 110.4
O9 C31 H31B 110.4
C32 C31 H31B 110.4
H31A C31 H31B 108.6
C31 C32 H32A 109.5
C31 C32 H32B 109.5
H32A C32 H32B 109.5
C31 C32 H32C 109.5
H32A C32 H32C 109.5
H32B C32 H32C 109.5
O9 C31A C32A 103.6(8)
O9 C31A H31C 111.0
C32A C31A H31C 111.0
O9 C31A H31D 111.0
C32A C31A H31D 111.0
H31C C31A H31D 109.0
C31A C32A H32D 109.5
C31A C32A H32E 109.5
H32D C32A H32E 109.5
C31A C32A H32F 109.5
H32D C32A H32F 109.5
H32E C32A H32F 109.5

loop_
_geom_bond_atom_site_label_1
_geom_bond_atom_site_label_2
_geom_bond_distance
O1 N1 1.2177(13)
O2 N1 1.2191(14)
O3 C14 1.2113(14)
O4 C14 1.3559(12)
O4 C15 1.4465(15)
O5 C10 1.2169(13)
N1 C1 1.4686(13)
N2 N3 1.4473(11)
N2 C7 1.4752(12)
N2 C12 1.4826(14)
N3 C10 1.3716(13)
N3 C9 1.3819(13)
C1 C6 1.3859(14)
C1 C2 1.3887(14)
C2 C3 1.3826(14)
C2 H2A 0.9500
C3 C4 1.3975(13)
C3 H3 0.9500
C4 C5 1.3950(13)
C4 C7 1.5080(13)
C5 C6 1.3922(14)
C5 H5 0.9500
C6 H6 0.9500
C7 C8 1.5440(14)
C7 H7 1.0000
C8 C9 1.5070(14)
C8 H8A 0.9900
C8 H8B 0.9900
C9 C13 1.3481(14)
C10 C11 1.5145(15)
C11 C12 1.5266(15)
C11 H11A 0.9900
C11 H11B 0.9900
C12 H12A 0.9900
C12 H12B 0.9900
C13 C14 1.4584(15)
C13 H13 0.9500
C15 C16 1.505(2)
C15 H15A 0.9900
C15 H15B 0.9900
C16 H16A 0.9800
C16 H16B 0.9800
C16 H16C 0.9800
O6 N4 1.2310(12)
O7 N4 1.2263(12)
O8 C30 1.2092(14)
O10 C26 1.2186(13)
N4 C17 1.4685(12)
N5 N6 1.4472(11)
N5 C23 1.4786(13)
N5 C28 1.4815(14)
N6 C26 1.3710(13)
N6 C25 1.3828(14)
C17 C22 1.3809(14)
C17 C18 1.3839(14)
C18 C19 1.3915(13)
C18 H18 0.9500
C19 C20 1.3939(14)
C19 H19 0.9500
C20 C21 1.3960(13)
C20 C23 1.5095(13)
C21 C22 1.3881(13)
C21 H21 0.9500
C22 H22 0.9500
C23 C24 1.5471(14)
C23 H23 1.0000
C24 C25 1.5093(13)
C24 H24A 0.9900
C24 H24B 0.9900
C25 C29 1.3471(14)
C26 C27 1.5121(16)
C27 C28 1.5300(15)
C27 H27A 0.9900
C27 H27B 0.9900
C28 H28A 0.9900
C28 H28B 0.9900
C29 C30 1.4580(15)
C29 H29 0.9500
C30 O9 1.3571(13)
O9 C31A 1.430(13)
O9 C31 1.469(3)
C31 C32 1.504(3)
C31 H31A 0.9900
C31 H31B 0.9900
C32 H32A 0.9800
C32 H32B 0.9800
C32 H32C 0.9800
C31A C32A 1.504(12)
C31A H31C 0.9900
C31A H31D 0.9900
C32A H32D 0.9800
C32A H32E 0.9800
C32A H32F 0.9800

loop_
_geom_torsion_atom_site_label_1
_geom_torsion_atom_site_label_2
_geom_torsion_atom_site_label_3
_geom_torsion_atom_site_label_4
_geom_torsion
C7 N2 N3 C10 145.67(9)
C12 N2 N3 C10 24.18(11)
C7 N2 N3 C9 -30.66(10)
C12 N2 N3 C9 -152.15(8)
O1 N1 C1 C6 1.04(16)
O2 N1 C1 C6 -178.80(12)
O1 N1 C1 C2 -178.54(11)
O2 N1 C1 C2 1.62(17)
C6 C1 C2 C3 -0.12(16)
N1 C1 C2 C3 179.45(9)
C1 C2 C3 C4 0.21(15)
C2 C3 C4 C5 -0.04(15)
C2 C3 C4 C7 -179.30(9)
C3 C4 C5 C6 -0.25(15)
C7 C4 C5 C6 178.97(10)
C2 C1 C6 C5 -0.16(16)
N1 C1 C6 C5 -179.72(9)
C4 C5 C6 C1 0.34(15)
N3 N2 C7 C4 162.46(8)
C12 N2 C7 C4 -86.96(11)
N3 N2 C7 C8 39.25(9)
C12 N2 C7 C8 149.83(8)
C5 C4 C7 N2 -4.52(14)
C3 C4 C7 N2 174.71(9)
C5 C4 C7 C8 111.75(11)
C3 C4 C7 C8 -69.02(12)
N2 C7 C8 C9 -35.46(9)
C4 C7 C8 C9 -158.31(8)
C10 N3 C9 C13 12.11(19)
N2 N3 C9 C13 -172.64(9)
C10 N3 C9 C8 -167.61(11)
N2 N3 C9 C8 7.64(11)
C7 C8 C9 C13 -162.17(11)
C7 C8 C9 N3 17.53(10)
C9 N3 C10 O5 -7.67(19)
N2 N3 C10 O5 177.11(10)
C9 N3 C10 C11 172.31(11)
N2 N3 C10 C11 -2.91(11)
O5 C10 C11 C12 161.01(11)
N3 C10 C11 C12 -18.96(11)
N3 N2 C12 C11 -34.23(10)
C7 N2 C12 C11 -144.19(8)
C10 C11 C12 N2 33.02(10)
N3 C9 C13 C14 178.56(9)
C8 C9 C13 C14 -1.79(17)
C15 O4 C14 O3 -0.91(16)
C15 O4 C14 C13 178.92(10)
C9 C13 C14 O3 -8.52(18)
C9 C13 C14 O4 171.65(10)
C14 O4 C15 C16 95.09(13)
C23 N5 N6 C26 -146.33(9)
C28 N5 N6 C26 -24.44(11)
C23 N5 N6 C25 28.26(11)
C28 N5 N6 C25 150.15(9)
O7 N4 C17 C22 -179.08(10)
O6 N4 C17 C22 -0.40(14)
O7 N4 C17 C18 -2.27(14)
O6 N4 C17 C18 176.41(9)
C22 C17 C18 C19 1.38(16)
N4 C17 C18 C19 -175.30(9)
C17 C18 C19 C20 -0.39(16)
C18 C19 C20 C21 -0.73(16)
C18 C19 C20 C23 -179.97(10)
C19 C20 C21 C22 0.91(15)
C23 C20 C21 C22 -179.81(9)
C18 C17 C22 C21 -1.20(16)
N4 C17 C22 C21 175.49(9)
C20 C21 C22 C17 0.03(15)
N6 N5 C23 C20 -159.57(8)
C28 N5 C23 C20 89.69(11)
N6 N5 C23 C24 -36.64(9)
C28 N5 C23 C24 -147.37(9)
C19 C20 C23 N5 -2.60(14)
C21 C20 C23 N5 178.15(9)
C19 C20 C23 C24 -118.87(11)
C21 C20 C23 C24 61.88(12)
N5 C23 C24 C25 33.29(10)
C20 C23 C24 C25 155.19(8)
C26 N6 C25 C29 -12.92(19)
N5 N6 C25 C29 174.02(10)
C26 N6 C25 C24 166.45(11)
N5 N6 C25 C24 -6.62(12)
C23 C24 C25 C29 162.48(11)
C23 C24 C25 N6 -16.82(11)
C25 N6 C26 O10 9.3(2)
N5 N6 C26 O10 -177.67(10)
C25 N6 C26 C27 -170.97(11)
N5 N6 C26 C27 2.06(12)
O10 C26 C27 C28 -159.82(12)
N6 C26 C27 C28 20.47(12)
N6 N5 C28 C27 35.44(10)
C23 N5 C28 C27 146.14(9)
C26 C27 C28 N5 -34.71(11)
N6 C25 C29 C30 179.68(10)
C24 C25 C29 C30 0.49(19)
C25 C29 C30 O8 12.18(19)
C25 C29 C30 O9 -167.93(10)
O8 C30 O9 C31A -19.0(6)
C29 C30 O9 C31A 161.1(5)
O8 C30 O9 C31 2.0(2)
C29 C30 O9 C31 -177.89(14)
C30 O9 C31 C32 167.19(15)
C31A O9 C31 C32 -74.4(17)
C30 O9 C31A C32A 100.4(8)
C31 O9 C31A C32A 28.8(12)
